data_4503294
loop_
_publ_author_name
'Chandran, Sreekant K.'
'Nath, Naba K.'
'Roy, Saikat'
'Nangia, Ashwini'

_publ_section_title
;
 Polymorphism in Fuchsones
;
_journal_issue 1
_journal_name_full 'Crystal Growth &amp; Design'
_journal_page_first 140
_journal_paper_doi 10.1021/cg700977w
_journal_volume 8
_journal_year 2008
_chemical_formula_sum 'C19 H12 Br2 O'
_chemical_formula_weight 416.11
_chemical_name_common 2,6-Dibromofuchsone
_chemical_name_systematic
; 
 2,6-Dibromo-4-(diphenylmethylene)-cyclohexa-2,5-dienone 
;
_space_group_IT_number 14
_symmetry_cell_setting monoclinic
_symmetry_space_group_name_Hall '-P 2ybc'
_symmetry_space_group_name_H-M 'P 1 21/c 1'
_atom_sites_solution_hydrogens geom
_atom_sites_solution_primary direct
_atom_sites_solution_secondary difmap
_audit_creation_method SHELXL-97
_cell_angle_alpha 90.00
_cell_angle_beta 97.0230(10)
_cell_angle_gamma 90.00
_cell_formula_units_Z 4
_cell_length_a 14.0395(11)
_cell_length_b 6.7633(5)
_cell_length_c 17.4564(14)
_cell_measurement_reflns_used 3883
_cell_measurement_temperature 298(2)
_cell_measurement_theta_max 25.95
_cell_measurement_theta_min 2.35
_cell_volume 1645.1(2)
_computing_cell_refinement 'Bruker SMART'
_computing_data_collection 'Bruker SMART'
_computing_data_reduction 'Bruker SAINT'
_computing_molecular_graphics 'Bruker SHELXTL'
_computing_publication_material 'Bruker SHELXTL'
_computing_structure_refinement 'SHELXL-97 (Sheldrick, 1997)'
_computing_structure_solution 'SHELXS-97 (Sheldrick, 1990)'
_diffrn_ambient_temperature 298(2)
_diffrn_measured_fraction_theta_full 0.999
_diffrn_measured_fraction_theta_max 0.999
_diffrn_radiation_monochromator graphite
_diffrn_radiation_source 'fine-focus sealed tube'
_diffrn_radiation_type MoK\a
_diffrn_radiation_wavelength 0.71073
_diffrn_reflns_av_R_equivalents 0.0275
_diffrn_reflns_av_sigmaI/netI 0.0288
_diffrn_reflns_limit_h_max 17
_diffrn_reflns_limit_h_min -17
_diffrn_reflns_limit_k_max 8
_diffrn_reflns_limit_k_min -8
_diffrn_reflns_limit_l_max 21
_diffrn_reflns_limit_l_min -16
_diffrn_reflns_number 10115
_diffrn_reflns_theta_full 26.03
_diffrn_reflns_theta_max 26.03
_diffrn_reflns_theta_min 2.35
_exptl_absorpt_coefficient_mu 4.926
_exptl_absorpt_correction_T_max 0.527
_exptl_absorpt_correction_T_min 0.137
_exptl_absorpt_correction_type multi-scan
_exptl_crystal_colour Orange
_exptl_crystal_density_diffrn 1.680
_exptl_crystal_density_method 'not measured'
_exptl_crystal_description Block
_exptl_crystal_F_000 816
_exptl_crystal_size_max 0.45
_exptl_crystal_size_mid 0.36
_exptl_crystal_size_min 0.13
_refine_diff_density_max 0.380
_refine_diff_density_min -0.418
_refine_diff_density_rms 0.090
_refine_ls_extinction_method none
_refine_ls_goodness_of_fit_ref 1.041
_refine_ls_hydrogen_treatment constr
_refine_ls_matrix_type full
_refine_ls_number_parameters 199
_refine_ls_number_reflns 3239
_refine_ls_number_restraints 0
_refine_ls_restrained_S_all 1.041
_refine_ls_R_factor_all 0.0402
_refine_ls_R_factor_gt 0.0284
_refine_ls_shift/su_max 0.002
_refine_ls_shift/su_mean 0.000
_refine_ls_structure_factor_coef Fsqd
_refine_ls_weighting_details 'calc w=1/[\s^2^(Fo^2^)+(0.0365P)^2^+0.3872P] where P=(Fo^2^+2Fc^2^)/3'
_refine_ls_weighting_scheme calc
_refine_ls_wR_factor_gt 0.0675
_refine_ls_wR_factor_ref 0.0725
_reflns_number_gt 2555
_reflns_number_total 3239
_reflns_threshold_expression >2sigma(I)
_cod_data_source_file cg700977w-file007.cif
_cod_data_source_block an379_m
_cod_depositor_comments
;
The following automatic conversions were performed:

'_symmetry_cell_setting' value 'Monoclinic' changed to 'monoclinic'
according to /home/saulius/struct/CIF-dictionaries/cif_core.dic
dictionary named 'cif_core.dic' version 2.4.1 from 2010-06-29.

Automatic conversion script
Id: cif_fix_values 1715 2011-07-08 13:25:40Z adriana 
;
_cod_original_sg_symbol_H-M 'P2(1)/c  '
_cod_database_code 4503294

loop_
_symmetry_equiv_pos_as_xyz
'x, y, z'
'-x, y+1/2, -z+1/2'
'-x, -y, -z'
'x, -y-1/2, z-1/2'

loop_
_atom_site_label
_atom_site_type_symbol
_atom_site_fract_x
_atom_site_fract_y
_atom_site_fract_z
_atom_site_U_iso_or_equiv
_atom_site_adp_type
_atom_site_occupancy
_atom_site_symmetry_multiplicity
_atom_site_calc_flag
_atom_site_refinement_flags
Br1 Br 1.00216(2) 0.13660(4) 0.084104(15) 0.04751(10) Uani 1 1 d .
Br2 Br 1.128973(19) 0.12366(4) 0.406168(16) 0.05005(10) Uani 1 1 d .
O1 O 1.13735(13) 0.1230(3) 0.23278(11) 0.0544(5) Uani 1 1 d .
C5 C 0.93615(17) 0.1330(3) 0.34030(14) 0.0358(5) Uani 1 1 d .
H5 H 0.9236 0.1376 0.3914 0.043 Uiso 1 1 calc R
C6 C 1.02694(17) 0.1309(3) 0.32532(14) 0.0362(5) Uani 1 1 d .
C1 C 1.05430(17) 0.1279(3) 0.24681(14) 0.0383(6) Uani 1 1 d .
C2 C 0.97193(17) 0.1291(3) 0.18615(14) 0.0359(5) Uani 1 1 d .
C4 C 0.85670(17) 0.1281(3) 0.27934(14) 0.0364(5) Uani 1 1 d .
C7 C 0.76346(18) 0.1247(3) 0.29474(14) 0.0394(6) Uani 1 1 d .
C9 C 0.6774(2) -0.0959(4) 0.19491(17) 0.0599(8) Uani 1 1 d .
H9 H 0.7291 -0.1826 0.2008 0.072 Uiso 1 1 calc R
C8 C 0.68106(17) 0.0777(4) 0.23646(14) 0.0453(6) Uani 1 1 d .
C12 C 0.5239(3) 0.1574(8) 0.1754(2) 0.1079(17) Uani 1 1 d .
H12 H 0.4721 0.2441 0.1686 0.130 Uiso 1 1 calc R
C10 C 0.5961(3) -0.1410(6) 0.1442(2) 0.0864(13) Uani 1 1 d .
H10 H 0.5934 -0.2594 0.1169 0.104 Uiso 1 1 calc R
C13 C 0.6027(2) 0.2035(6) 0.22665(18) 0.0743(10) Uani 1 1 d .
H13 H 0.6036 0.3200 0.2550 0.089 Uiso 1 1 calc R
C11 C 0.5208(3) -0.0148(9) 0.1342(2) 0.1008(15) Uani 1 1 d .
H11 H 0.4672 -0.0451 0.0994 0.121 Uiso 1 1 calc R
C14 C 0.73764(17) 0.1657(4) 0.37329(14) 0.0438(6) Uani 1 1 d .
C15 C 0.7628(2) 0.3408(4) 0.41032(17) 0.0547(7) Uani 1 1 d .
H15 H 0.7989 0.4340 0.3873 0.066 Uiso 1 1 calc R
C16 C 0.7338(2) 0.3781(5) 0.48261(19) 0.0739(10) Uani 1 1 d .
H16 H 0.7505 0.4971 0.5075 0.089 Uiso 1 1 calc R
C19 C 0.6843(2) 0.0298(6) 0.40857(17) 0.0713(9) Uani 1 1 d .
H19 H 0.6665 -0.0887 0.3838 0.086 Uiso 1 1 calc R
C3 C 0.88094(17) 0.1263(3) 0.20100(14) 0.0374(5) Uani 1 1 d .
H3 H 0.8319 0.1231 0.1601 0.045 Uiso 1 1 calc R
C17 C 0.6821(2) 0.2441(7) 0.51681(18) 0.0863(13) Uani 1 1 d .
H17 H 0.6634 0.2708 0.5650 0.104 Uiso 1 1 calc R
C18 C 0.6571(3) 0.0689(7) 0.4808(2) 0.0907(12) Uani 1 1 d .
H18 H 0.6219 -0.0240 0.5048 0.109 Uiso 1 1 calc R

loop_
_atom_site_aniso_label
_atom_site_aniso_U_11
_atom_site_aniso_U_22
_atom_site_aniso_U_33
_atom_site_aniso_U_23
_atom_site_aniso_U_13
_atom_site_aniso_U_12
Br1 0.05523(18) 0.05247(17) 0.03705(16) -0.00299(11) 0.01453(12) 0.00493(12)
Br2 0.04073(16) 0.05814(18) 0.04808(18) 0.00048(12) -0.00746(11) -0.00378(12)
O1 0.0390(11) 0.0734(13) 0.0523(12) -0.0081(9) 0.0115(9) -0.0017(9)
C5 0.0390(13) 0.0374(12) 0.0303(12) -0.0021(10) 0.0021(10) -0.0013(10)
C6 0.0380(13) 0.0324(12) 0.0365(13) -0.0018(10) -0.0025(10) -0.0019(10)
C1 0.0384(14) 0.0336(12) 0.0434(15) -0.0058(10) 0.0066(11) -0.0031(10)
C2 0.0451(14) 0.0329(12) 0.0306(12) -0.0034(10) 0.0081(10) 0.0004(10)
C4 0.0386(13) 0.0351(12) 0.0354(13) -0.0026(10) 0.0042(10) 0.0011(10)
C7 0.0392(13) 0.0443(14) 0.0344(13) -0.0023(11) 0.0038(10) 0.0006(11)
C9 0.0454(16) 0.083(2) 0.0506(18) -0.0152(16) 0.0013(13) -0.0089(15)
C8 0.0322(13) 0.0704(17) 0.0335(14) -0.0023(12) 0.0050(10) 0.0041(12)
C12 0.045(2) 0.219(6) 0.058(2) 0.007(3) -0.0007(17) 0.043(3)
C10 0.067(2) 0.134(4) 0.057(2) -0.025(2) 0.0015(17) -0.036(2)
C13 0.0536(19) 0.115(3) 0.0529(19) -0.0101(19) 0.0027(15) 0.0316(19)
C11 0.0397(19) 0.212(5) 0.049(2) -0.003(3) -0.0035(16) -0.021(3)
C14 0.0316(12) 0.0676(17) 0.0319(13) -0.0032(12) 0.0027(10) -0.0062(11)
C15 0.0398(15) 0.076(2) 0.0495(17) -0.0153(14) 0.0098(12) -0.0006(13)
C16 0.0544(19) 0.113(3) 0.053(2) -0.0303(19) 0.0009(15) 0.0139(19)
C19 0.069(2) 0.099(2) 0.0454(18) 0.0032(17) 0.0059(15) -0.0301(19)
C3 0.0385(13) 0.0397(13) 0.0333(13) -0.0045(10) 0.0014(10) 0.0004(10)
C17 0.051(2) 0.176(4) 0.0317(17) -0.006(2) 0.0072(14) 0.010(2)
C18 0.069(2) 0.158(4) 0.046(2) 0.024(2) 0.0124(17) -0.029(2)

loop_
_atom_type_symbol
_atom_type_description
_atom_type_scat_dispersion_real
_atom_type_scat_dispersion_imag
_atom_type_scat_source
C C 0.0033 0.0016 'International Tables Vol C Tables 4.2.6.8 and 6.1.1.4'
H H 0.0000 0.0000 'International Tables Vol C Tables 4.2.6.8 and 6.1.1.4'
O O 0.0106 0.0060 'International Tables Vol C Tables 4.2.6.8 and 6.1.1.4'
Br Br -0.2901 2.4595 'International Tables Vol C Tables 4.2.6.8 and 6.1.1.4'

loop_
_geom_angle_atom_site_label_1
_geom_angle_atom_site_label_2
_geom_angle_atom_site_label_3
_geom_angle
C6 C5 C4 121.7(2)
C6 C5 H5 119.1
C4 C5 H5 119.1
C5 C6 C1 123.3(2)
C5 C6 Br2 120.74(19)
C1 C6 Br2 115.92(17)
O1 C1 C6 123.6(2)
O1 C1 C2 122.9(2)
C6 C1 C2 113.6(2)
C3 C2 C1 123.2(2)
C3 C2 Br1 121.09(19)
C1 C2 Br1 115.69(17)
C7 C4 C5 121.8(2)
C7 C4 C3 121.7(2)
C5 C4 C3 116.5(2)
C4 C7 C8 123.7(2)
C4 C7 C14 121.7(2)
C8 C7 C14 114.6(2)
C8 C9 C10 119.9(3)
C8 C9 H9 120.1
C10 C9 H9 120.1
C9 C8 C13 118.7(3)
C9 C8 C7 121.4(2)
C13 C8 C7 119.7(3)
C11 C12 C13 120.6(4)
C11 C12 H12 119.7
C13 C12 H12 119.7
C11 C10 C9 120.8(4)
C11 C10 H10 119.6
C9 C10 H10 119.6
C12 C13 C8 120.4(4)
C12 C13 H13 119.8
C8 C13 H13 119.8
C10 C11 C12 119.7(3)
C10 C11 H11 120.2
C12 C11 H11 120.2
C15 C14 C19 119.1(3)
C15 C14 C7 121.1(2)
C19 C14 C7 119.7(2)
C14 C15 C16 119.7(3)
C14 C15 H15 120.2
C16 C15 H15 120.2
C17 C16 C15 120.8(3)
C17 C16 H16 119.6
C15 C16 H16 119.6
C14 C19 C18 120.3(3)
C14 C19 H19 119.8
C18 C19 H19 119.8
C2 C3 C4 121.6(2)
C2 C3 H3 119.2
C4 C3 H3 119.2
C16 C17 C18 120.1(3)
C16 C17 H17 119.9
C18 C17 H17 119.9
C17 C18 C19 119.9(3)
C17 C18 H18 120.0
C19 C18 H18 120.0

loop_
_geom_bond_atom_site_label_1
_geom_bond_atom_site_label_2
_geom_bond_distance
Br1 C2 1.882(2)
Br2 C6 1.885(2)
O1 C1 1.221(3)
C5 C6 1.332(3)
C5 C4 1.445(3)
C5 H5 0.9300
C6 C1 1.468(3)
C1 C2 1.469(3)
C2 C3 1.334(3)
C4 C7 1.368(3)
C4 C3 1.449(3)
C7 C8 1.479(3)
C7 C14 1.487(3)
C9 C8 1.377(4)
C9 C10 1.389(4)
C9 H9 0.9300
C8 C13 1.384(4)
C12 C11 1.366(6)
C12 C13 1.372(5)
C12 H12 0.9300
C10 C11 1.354(6)
C10 H10 0.9300
C13 H13 0.9300
C11 H11 0.9300
C14 C15 1.374(4)
C14 C19 1.377(4)
C15 C16 1.395(4)
C15 H15 0.9300
C16 C17 1.346(5)
C16 H16 0.9300
C19 C18 1.387(5)
C19 H19 0.9300
C3 H3 0.9300
C17 C18 1.367(6)
C17 H17 0.9300
C18 H18 0.9300

loop_
_cod_related_entry_id
_cod_related_entry_database
_cod_related_entry_code
1 ChemSpider 30661413
